data_7214636
loop_
_publ_author_name
'Sasaki, Toshiyuki'
'Hisaki, Ichiro'
'Tsuzuki, Seiji'
'Tohnai, Norimitsu'
'Miyata, Mikiji'

_publ_section_title
;
 Halogen bond effect on bundling of hydrogen bonded 2-fold helical columns
;
_journal_issue 18
_journal_name_full CrystEngComm
_journal_page_first 5749
_journal_paper_doi 10.1039/c2ce26081f
_journal_volume 14
_journal_year 2012
_chemical_formula_moiety 'C19 H18 F N O2 '
_chemical_formula_sum 'C19 H18 F N O2'
_chemical_formula_weight 311.36
_space_group_IT_number 5
_symmetry_cell_setting monoclinic
_symmetry_Int_Tables_number 5
_symmetry_space_group_name_Hall 'C 2y'
_symmetry_space_group_name_H-M 'C 1 2 1'
_cell_angle_alpha 90.0000
_cell_angle_beta 92.5391(14)
_cell_angle_gamma 90.0000
_cell_formula_units_Z 4
_cell_length_a 35.5961(9)
_cell_length_b 6.21689(18)
_cell_length_c 7.1819(2)
_cell_measurement_reflns_used 3391
_cell_measurement_temperature 213.1
_cell_measurement_theta_max 68.0
_cell_measurement_theta_min 5.0
_cell_volume 1587.77(8)
_computing_cell_refinement PROCESS-AUTO
_computing_data_collection PROCESS-AUTO
_computing_data_reduction CrystalStructure
_computing_publication_material 'CrystalStructure 3.8'
_computing_structure_refinement SHELXL
_computing_structure_solution SIR2004
_diffrn_ambient_temperature 213.1
_diffrn_detector_area_resol_mean 10.00
_diffrn_measured_fraction_theta_full 0.982
_diffrn_measured_fraction_theta_max 0.982
_diffrn_measurement_device_type 'Rigaku RAXIS-RAPID'
_diffrn_measurement_method \w
_diffrn_radiation_type 'Cu K\a'
_diffrn_radiation_wavelength 1.54187
_diffrn_reflns_av_R_equivalents 0.084
_diffrn_reflns_limit_h_max 38
_diffrn_reflns_limit_h_min -40
_diffrn_reflns_limit_k_max 7
_diffrn_reflns_limit_k_min -7
_diffrn_reflns_limit_l_max 8
_diffrn_reflns_limit_l_min -8
_diffrn_reflns_number 8554
_diffrn_reflns_theta_full 68.22
_diffrn_reflns_theta_max 68.22
_exptl_absorpt_coefficient_mu 0.757
_exptl_absorpt_correction_T_max 0.927
_exptl_absorpt_correction_T_min 0.509
_exptl_absorpt_correction_type multi-scan
_exptl_absorpt_process_details
;
Higashi, T. (1995). Program for Absorption Correction.
Rigaku Corporation, Tokyo, Japan.
;
_exptl_crystal_colour colorless
_exptl_crystal_density_diffrn 1.302
_exptl_crystal_density_method 'not measured'
_exptl_crystal_description chunk
_exptl_crystal_F_000 656.00
_exptl_crystal_size_max 0.30
_exptl_crystal_size_mid 0.10
_exptl_crystal_size_min 0.10
_refine_diff_density_max 0.25
_refine_diff_density_min -0.28
_refine_ls_abs_structure_details 'Flack, H. D. (1983), Acta Cryst. A39, 876-881. 1268 Friedel Pairs'
_refine_ls_abs_structure_Flack -0.1(4)
_refine_ls_extinction_coef 0.0040(4)
_refine_ls_extinction_method SHELXL
_refine_ls_goodness_of_fit_ref 1.109
_refine_ls_hydrogen_treatment refall
_refine_ls_number_parameters 210
_refine_ls_number_reflns 2845
_refine_ls_R_factor_gt 0.0619
_refine_ls_shift/su_max 0.0000
_refine_ls_structure_factor_coef Fsqd
_refine_ls_weighting_details 'w = 1/[\s^2^(Fo^2^)+(0.0501P)^2^+2.1704P] where P=(Fo^2^+2Fc^2^)/3'
_refine_ls_weighting_scheme calc
_refine_ls_wR_factor_ref 0.1914
_reflns_number_gt 1717
_reflns_number_total 2845
_reflns_threshold_expression F^2^>2.0\s(F^2^)
_cod_data_source_file c2ce26081f.txt
_cod_data_source_block '_R12NaphEthAm_4FBA_EthaTol'
_cod_original_formula_sum 'C19 H18 F N O2 '
_cod_database_code 7214636

loop_
_symmetry_equiv_pos_site_id
_symmetry_equiv_pos_as_xyz
1 +X,+Y,+Z
2 -X,+Y,-Z
3 1/2+X,1/2+Y,+Z
4 1/2-X,1/2+Y,-Z

loop_
_atom_site_label
_atom_site_type_symbol
_atom_site_fract_x
_atom_site_fract_y
_atom_site_fract_z
_atom_site_U_iso_or_equiv
_atom_site_adp_type
_atom_site_occupancy
_atom_site_symmetry_multiplicity
_atom_site_calc_flag
_atom_site_refinement_flags
F(1) F 0.52749(8) 0.5359(5) -0.2905(4) 0.0780(11) Uani 1.00 1 d .
O(1) O 0.69643(10) 0.8381(5) -0.1994(4) 0.0585(9) Uani 1.00 1 d .
O(2) O 0.70095(10) 0.5193(6) -0.0588(5) 0.0627(10) Uani 1.00 1 d .
N(1) N 0.72257(11) 0.1203(7) 0.0737(5) 0.0520(10) Uani 1.00 1 d .
C(1) C 0.71209(14) 0.0818(8) 0.2728(6) 0.0532(13) Uani 1.00 1 d .
C(2) C 0.72623(15) -0.1346(10) 0.3368(7) 0.0659(15) Uani 1.00 1 d .
C(3) C 0.64451(13) -0.0348(8) 0.2286(6) 0.0492(12) Uani 1.00 1 d .
C(4) C 0.67032(13) 0.1164(8) 0.2873(6) 0.0467(11) Uani 1.00 1 d .
C(5) C 0.65767(14) 0.3131(8) 0.3584(6) 0.0547(13) Uani 1.00 1 d .
C(6) C 0.61988(15) 0.3535(9) 0.3692(7) 0.0565(13) Uani 1.00 1 d .
C(7) C 0.59320(14) 0.2002(8) 0.3091(6) 0.0472(11) Uani 1.00 1 d .
C(8) C 0.55366(15) 0.2402(9) 0.3165(7) 0.0602(14) Uani 1.00 1 d .
C(9) C 0.52823(16) 0.0873(10) 0.2555(7) 0.0664(16) Uani 1.00 1 d .
C(10) C 0.54077(15) -0.1103(10) 0.1862(7) 0.0655(16) Uani 1.00 1 d .
C(11) C 0.57863(13) -0.1514(9) 0.1760(6) 0.0545(13) Uani 1.00 1 d .
C(12) C 0.60523(14) 0.0028(8) 0.2369(6) 0.0468(11) Uani 1.00 1 d .
C(13) C 0.64093(12) 0.6253(8) -0.1914(6) 0.0439(11) Uani 1.00 1 d .
C(14) C 0.62418(14) 0.4350(8) -0.1403(6) 0.0525(12) Uani 1.00 1 d .
C(15) C 0.58572(14) 0.4016(9) -0.1724(6) 0.0557(14) Uani 1.00 1 d .
C(16) C 0.56608(14) 0.5662(10) -0.2582(7) 0.0603(15) Uani 1.00 1 d .
C(17) C 0.58079(15) 0.7573(9) -0.3139(7) 0.0576(14) Uani 1.00 1 d .
C(18) C 0.61945(15) 0.7848(8) -0.2781(6) 0.0537(13) Uani 1.00 1 d .
C(19) C 0.68251(14) 0.6642(8) -0.1479(6) 0.0515(12) Uani 1.00 1 d .
H(1) H 0.7145 0.0094 0.0020 0.062 Uiso 1.00 1 c R
H(2) H 0.7477 0.1315 0.0692 0.062 Uiso 1.00 1 c R
H(3) H 0.7118 0.2428 0.0314 0.062 Uiso 1.00 1 c R
H(4) H 0.7252 0.1918 0.3515 0.064 Uiso 1.00 1 c R
H(5) H 0.7169 -0.1659 0.4588 0.079 Uiso 1.00 1 c R
H(6) H 0.7535 -0.1340 0.3439 0.079 Uiso 1.00 1 c R
H(7) H 0.7174 -0.2439 0.2489 0.079 Uiso 1.00 1 c R
H(8) H 0.6529 -0.1666 0.1816 0.059 Uiso 1.00 1 c R
H(9) H 0.6752 0.4178 0.3989 0.066 Uiso 1.00 1 c R
H(10) H 0.6119 0.4855 0.4175 0.068 Uiso 1.00 1 c R
H(11) H 0.5451 0.3719 0.3632 0.072 Uiso 1.00 1 c R
H(12) H 0.5023 0.1147 0.2601 0.080 Uiso 1.00 1 c R
H(13) H 0.5232 -0.2152 0.1465 0.079 Uiso 1.00 1 c R
H(14) H 0.5867 -0.2833 0.1280 0.065 Uiso 1.00 1 c R
H(15) H 0.6390 0.3263 -0.0831 0.063 Uiso 1.00 1 c R
H(16) H 0.5739 0.2735 -0.1372 0.067 Uiso 1.00 1 c R
H(17) H 0.5658 0.8641 -0.3728 0.069 Uiso 1.00 1 c R
H(18) H 0.6310 0.9135 -0.3136 0.064 Uiso 1.00 1 c R

loop_
_atom_site_aniso_label
_atom_site_aniso_U_11
_atom_site_aniso_U_22
_atom_site_aniso_U_33
_atom_site_aniso_U_12
_atom_site_aniso_U_13
_atom_site_aniso_U_23
F(1) 0.0373(18) 0.097(2) 0.099(2) -0.0026(17) -0.0024(16) -0.017(2)
O(1) 0.051(2) 0.066(2) 0.058(2) -0.013(2) -0.0015(16) 0.0036(18)
O(2) 0.039(2) 0.069(2) 0.080(2) 0.0064(18) -0.0041(17) 0.010(2)
N(1) 0.039(2) 0.061(2) 0.056(2) -0.005(2) 0.0031(18) 0.001(2)
C(1) 0.036(2) 0.068(3) 0.055(2) -0.001(2) 0.004(2) -0.002(2)
C(2) 0.043(3) 0.087(4) 0.068(3) 0.010(3) 0.002(2) 0.013(3)
C(3) 0.036(2) 0.060(3) 0.052(2) 0.004(2) 0.004(2) -0.002(2)
C(4) 0.034(2) 0.057(2) 0.049(2) 0.004(2) -0.000(2) -0.010(2)
C(5) 0.045(3) 0.058(3) 0.061(3) -0.004(2) 0.005(2) -0.005(2)
C(6) 0.054(3) 0.055(3) 0.060(3) -0.004(2) 0.005(2) -0.009(2)
C(7) 0.041(2) 0.052(2) 0.049(2) 0.005(2) 0.007(2) -0.004(2)
C(8) 0.046(3) 0.071(3) 0.064(3) 0.006(2) 0.004(2) -0.003(2)
C(9) 0.047(3) 0.085(4) 0.067(3) 0.004(3) -0.003(2) -0.006(3)
C(10) 0.043(3) 0.086(4) 0.067(3) -0.010(3) -0.001(2) -0.003(3)
C(11) 0.034(2) 0.072(3) 0.058(3) -0.002(2) 0.004(2) -0.008(2)
C(12) 0.042(2) 0.052(2) 0.047(2) -0.004(2) 0.001(2) -0.004(2)
C(13) 0.027(2) 0.055(2) 0.050(2) 0.003(2) 0.0032(19) -0.004(2)
C(14) 0.046(3) 0.055(3) 0.057(2) -0.003(2) -0.001(2) -0.002(2)
C(15) 0.037(3) 0.068(3) 0.062(3) -0.008(2) -0.000(2) -0.007(2)
C(16) 0.024(2) 0.086(4) 0.070(3) 0.003(2) -0.003(2) -0.019(3)
C(17) 0.042(3) 0.064(3) 0.065(3) 0.006(2) -0.009(2) 0.001(2)
C(18) 0.052(3) 0.059(3) 0.051(2) 0.006(2) 0.002(2) 0.000(2)
C(19) 0.038(3) 0.063(3) 0.054(2) -0.006(2) 0.006(2) -0.003(2)

loop_
_atom_type_symbol
_atom_type_description
_atom_type_scat_dispersion_real
_atom_type_scat_dispersion_imag
_atom_type_scat_source
C C 0.018 0.009
;
International Tables for Crystallography
(1992, Vol. C, Tables 4.2.6.8 and 6.1.1.4)
;
H H 0.000 0.000
;
International Tables for Crystallography
(1992, Vol. C, Table 6.1.1.4)
;
O O 0.049 0.032
;
International Tables for Crystallography
(1992, Vol. C, Tables 4.2.6.8 and 6.1.1.4)
;
N N 0.031 0.018
;
International Tables for Crystallography
(1992, Vol. C, Tables 4.2.6.8 and 6.1.1.4)
;
F F 0.073 0.053
;
International Tables for Crystallography
(1992, Vol. C, Tables 4.2.6.8 and 6.1.1.4)
;

loop_
_geom_angle_atom_site_label_1
_geom_angle_atom_site_label_2
_geom_angle_atom_site_label_3
_geom_angle
_geom_angle_publ_flag
N(1) C(1) C(2) 109.7(4) yes
N(1) C(1) C(4) 109.1(3) yes
C(2) C(1) C(4) 115.1(4) yes
C(4) C(3) C(12) 121.5(4) yes
C(1) C(4) C(3) 122.0(4) yes
C(1) C(4) C(5) 118.7(4) yes
C(3) C(4) C(5) 119.2(4) yes
C(4) C(5) C(6) 120.6(4) yes
C(5) C(6) C(7) 120.7(5) yes
C(6) C(7) C(8) 121.6(4) yes
C(6) C(7) C(12) 119.6(4) yes
C(8) C(7) C(12) 118.7(4) yes
C(7) C(8) C(9) 120.2(5) yes
C(8) C(9) C(10) 120.2(5) yes
C(9) C(10) C(11) 120.5(5) yes
C(10) C(11) C(12) 120.3(5) yes
C(3) C(12) C(7) 118.4(4) yes
C(3) C(12) C(11) 121.7(4) yes
C(7) C(12) C(11) 119.9(4) yes
C(14) C(13) C(18) 119.8(4) yes
C(14) C(13) C(19) 120.7(4) yes
C(18) C(13) C(19) 119.5(4) yes
C(13) C(14) C(15) 121.1(4) yes
C(14) C(15) C(16) 116.2(4) yes
F(1) C(16) C(15) 116.9(5) yes
F(1) C(16) C(17) 117.1(4) yes
C(15) C(16) C(17) 125.9(4) yes
C(16) C(17) C(18) 116.1(4) yes
C(13) C(18) C(17) 121.0(4) yes
O(1) C(19) O(2) 124.0(4) yes
O(1) C(19) C(13) 118.1(4) yes
O(2) C(19) C(13) 117.9(4) yes
C(1) N(1) H(1) 109.5 no
C(1) N(1) H(2) 109.5 no
C(1) N(1) H(3) 109.5 no
H(1) N(1) H(2) 109.5 no
H(1) N(1) H(3) 109.5 no
H(2) N(1) H(3) 109.5 no
N(1) C(1) H(4) 107.5 no
C(2) C(1) H(4) 107.5 no
C(4) C(1) H(4) 107.5 no
C(1) C(2) H(5) 109.5 no
C(1) C(2) H(6) 109.5 no
C(1) C(2) H(7) 109.5 no
H(5) C(2) H(6) 109.5 no
H(5) C(2) H(7) 109.5 no
H(6) C(2) H(7) 109.5 no
C(4) C(3) H(8) 119.3 no
C(12) C(3) H(8) 119.3 no
C(4) C(5) H(9) 119.7 no
C(6) C(5) H(9) 119.7 no
C(5) C(6) H(10) 119.7 no
C(7) C(6) H(10) 119.6 no
C(7) C(8) H(11) 119.9 no
C(9) C(8) H(11) 119.9 no
C(8) C(9) H(12) 119.9 no
C(10) C(9) H(12) 119.9 no
C(9) C(10) H(13) 119.7 no
C(11) C(10) H(13) 119.7 no
C(10) C(11) H(14) 119.8 no
C(12) C(11) H(14) 119.8 no
C(13) C(14) H(15) 119.5 no
C(15) C(14) H(15) 119.5 no
C(14) C(15) H(16) 121.9 no
C(16) C(15) H(16) 121.9 no
C(16) C(17) H(17) 122.0 no
C(18) C(17) H(17) 122.0 no
C(13) C(18) H(18) 119.5 no
C(17) C(18) H(18) 119.5 no

loop_
_geom_bond_atom_site_label_1
_geom_bond_atom_site_label_2
_geom_bond_distance
_geom_bond_publ_flag
F(1) C(16) 1.396(5) yes
O(1) C(19) 1.252(6) yes
O(2) C(19) 1.270(6) yes
N(1) C(1) 1.513(6) yes
C(1) C(2) 1.501(8) yes
C(1) C(4) 1.510(6) yes
C(3) C(4) 1.368(6) yes
C(3) C(12) 1.422(6) yes
C(4) C(5) 1.406(7) yes
C(5) C(6) 1.374(7) yes
C(6) C(7) 1.400(7) yes
C(7) C(8) 1.433(7) yes
C(7) C(12) 1.406(7) yes
C(8) C(9) 1.371(8) yes
C(9) C(10) 1.406(8) yes
C(10) C(11) 1.377(7) yes
C(11) C(12) 1.404(7) yes
C(13) C(14) 1.382(7) yes
C(13) C(18) 1.383(6) yes
C(13) C(19) 1.518(6) yes
C(14) C(15) 1.394(7) yes
C(15) C(16) 1.370(7) yes
C(16) C(17) 1.365(8) yes
C(17) C(18) 1.399(7) yes
N(1) H(1) 0.900 no
N(1) H(2) 0.900 no
N(1) H(3) 0.900 no
C(1) H(4) 0.990 no
C(2) H(5) 0.970 no
C(2) H(6) 0.970 no
C(2) H(7) 0.970 no
C(3) H(8) 0.940 no
C(5) H(9) 0.940 no
C(6) H(10) 0.940 no
C(8) H(11) 0.940 no
C(9) H(12) 0.940 no
C(10) H(13) 0.940 no
C(11) H(14) 0.940 no
C(14) H(15) 0.940 no
C(15) H(16) 0.940 no
C(17) H(17) 0.940 no
C(18) H(18) 0.940 no

loop_
_geom_contact_atom_site_label_1
_geom_contact_atom_site_label_2
_geom_contact_distance
_geom_contact_site_symmetry_2
F(1) F(1) 3.516(4) 2_654
F(1) C(8) 3.528(6) 1_554
F(1) C(8) 3.422(6) 2_655
F(1) C(9) 3.438(7) 2_655
F(1) C(10) 3.386(6) 2_665
F(1) C(15) 2.357(5) .
F(1) C(17) 2.356(6) .
O(1) O(2) 2.227(5) .
O(1) N(1) 2.762(5) 1_565
O(1) N(1) 3.276(5) 4_655
O(1) C(2) 3.544(6) 1_564
O(1) C(13) 2.381(5) .
O(1) C(18) 2.793(6) .
O(2) O(1) 2.227(5) .
O(2) N(1) 2.754(5) .
O(2) N(1) 2.800(5) 4_655
O(2) C(1) 3.538(6) 4_655
O(2) C(2) 3.476(6) 4_655
O(2) C(13) 2.393(5) .
O(2) C(14) 2.819(6) .
N(1) O(1) 2.762(5) 1_545
N(1) O(1) 3.276(5) 4_645
N(1) O(2) 2.754(5) .
N(1) O(2) 2.800(5) 4_645
N(1) C(2) 2.465(7) .
N(1) C(3) 3.188(6) .
N(1) C(4) 2.463(6) .
N(1) C(5) 3.372(6) .
N(1) C(19) 3.522(6) 1_545
N(1) C(19) 3.408(6) 4_645
C(1) O(2) 3.538(6) 4_645
C(1) C(3) 2.519(6) .
C(1) C(5) 2.511(7) .
C(2) O(1) 3.544(6) 1_546
C(2) O(2) 3.476(6) 4_645
C(2) N(1) 2.465(7) .
C(2) C(3) 3.042(7) .
C(2) C(4) 2.542(7) .
C(3) N(1) 3.188(6) .
C(3) C(1) 2.519(6) .
C(3) C(2) 3.042(7) .
C(3) C(5) 2.393(7) .
C(3) C(6) 2.774(7) .
C(3) C(7) 2.429(7) .
C(3) C(11) 2.467(6) .
C(4) N(1) 2.463(6) .
C(4) C(2) 2.542(7) .
C(4) C(6) 2.416(7) .
C(4) C(7) 2.805(6) .
C(4) C(12) 2.434(6) .
C(5) N(1) 3.372(6) .
C(5) C(1) 2.511(7) .
C(5) C(3) 2.393(7) .
C(5) C(7) 2.411(7) .
C(5) C(12) 2.797(7) .
C(6) C(3) 2.774(7) .
C(6) C(4) 2.416(7) .
C(6) C(8) 2.473(7) .
C(6) C(12) 2.426(7) .
C(6) C(14) 3.555(6) 1_556
C(6) C(15) 3.572(7) 1_556
C(7) C(3) 2.429(7) .
C(7) C(4) 2.805(6) .
C(7) C(5) 2.411(7) .
C(7) C(9) 2.431(7) .
C(7) C(10) 2.800(7) .
C(7) C(11) 2.432(7) .
C(8) F(1) 3.528(6) 1_556
C(8) F(1) 3.422(6) 2_655
C(8) C(6) 2.473(7) .
C(8) C(10) 2.407(8) .
C(8) C(11) 2.795(8) .
C(8) C(12) 2.443(7) .
C(9) F(1) 3.438(7) 2_655
C(9) C(7) 2.431(7) .
C(9) C(11) 2.416(7) .
C(9) C(12) 2.800(7) .
C(10) F(1) 3.386(6) 2_645
C(10) C(7) 2.800(7) .
C(10) C(8) 2.407(8) .
C(10) C(12) 2.412(7) .
C(11) C(3) 2.467(6) .
C(11) C(7) 2.432(7) .
C(11) C(8) 2.795(8) .
C(11) C(9) 2.416(7) .
C(11) C(16) 3.590(7) 1_545
C(11) C(17) 3.568(7) 1_545
C(12) C(4) 2.434(6) .
C(12) C(5) 2.797(7) .
C(12) C(6) 2.426(7) .
C(12) C(8) 2.443(7) .
C(12) C(9) 2.800(7) .
C(12) C(10) 2.412(7) .
C(13) O(1) 2.381(5) .
C(13) O(2) 2.393(5) .
C(13) C(15) 2.416(6) .
C(13) C(16) 2.711(6) .
C(13) C(17) 2.422(6) .
C(14) O(2) 2.819(6) .
C(14) C(6) 3.555(6) 1_554
C(14) C(16) 2.346(7) .
C(14) C(17) 2.790(7) .
C(14) C(18) 2.392(7) .
C(14) C(19) 2.521(7) .
C(15) F(1) 2.357(5) .
C(15) C(6) 3.572(7) 1_554
C(15) C(13) 2.416(6) .
C(15) C(17) 2.437(7) .
C(15) C(18) 2.788(7) .
C(16) C(11) 3.590(7) 1_565
C(16) C(13) 2.711(6) .
C(16) C(14) 2.346(7) .
C(16) C(18) 2.345(7) .
C(17) F(1) 2.356(6) .
C(17) C(11) 3.568(7) 1_565
C(17) C(13) 2.422(6) .
C(17) C(14) 2.790(7) .
C(17) C(15) 2.437(7) .
C(18) O(1) 2.793(6) .
C(18) C(14) 2.392(7) .
C(18) C(15) 2.788(7) .
C(18) C(16) 2.345(7) .
C(18) C(19) 2.508(7) .
C(19) N(1) 3.522(6) 1_565
C(19) N(1) 3.408(6) 4_655
C(19) C(14) 2.521(7) .
C(19) C(18) 2.508(7) .
F(1) H(11) 2.785 1_554
F(1) H(11) 2.806 2_655
F(1) H(12) 2.837 2_655
F(1) H(13) 3.509 1_565
F(1) H(13) 2.623 2_665
F(1) H(16) 2.539 .
F(1) H(17) 2.539 .
O(1) H(1) 1.886 1_565
O(1) H(2) 3.173 1_565
O(1) H(2) 2.512 4_655
O(1) H(3) 3.049 1_565
O(1) H(3) 3.484 4_655
O(1) H(4) 3.175 4_655
O(1) H(5) 2.592 1_564
O(1) H(7) 3.312 1_565
O(1) H(8) 3.204 1_565
O(1) H(18) 2.479 .
O(2) H(1) 3.233 .
O(2) H(1) 3.112 1_565
O(2) H(1) 3.021 4_655
O(2) H(2) 3.049 .
O(2) H(2) 1.960 4_655
O(2) H(3) 1.871 .
O(2) H(3) 3.401 4_655
O(2) H(6) 2.833 4_655
O(2) H(7) 2.698 1_565
O(2) H(8) 3.159 1_565
O(2) H(9) 3.508 .
O(2) H(15) 2.511 .
N(1) H(1) 3.359 4_655
N(1) H(2) 3.391 4_645
N(1) H(2) 3.517 4_655
N(1) H(3) 3.420 4_645
N(1) H(4) 2.043 .
N(1) H(5) 3.303 .
N(1) H(6) 2.700 .
N(1) H(6) 3.504 4_655
N(1) H(7) 2.601 .
N(1) H(7) 3.330 4_655
N(1) H(8) 3.177 .
N(1) H(9) 3.473 .
N(1) H(15) 3.386 .
C(1) H(1) 2.002 .
C(1) H(2) 2.002 .
C(1) H(3) 2.002 .
C(1) H(5) 2.041 .
C(1) H(5) 3.482 4_656
C(1) H(6) 2.041 .
C(1) H(6) 3.450 4_656
C(1) H(7) 2.041 .
C(1) H(8) 2.669 .
C(1) H(9) 2.648 .
C(2) H(1) 2.583 .
C(2) H(2) 2.673 .
C(2) H(2) 3.423 4_645
C(2) H(3) 3.238 .
C(2) H(3) 3.600 4_645
C(2) H(4) 2.032 .
C(2) H(4) 2.971 4_646
C(2) H(8) 2.798 .
C(2) H(9) 3.363 1_545
C(3) H(1) 3.047 .
C(3) H(3) 3.319 .
C(3) H(4) 3.283 .
C(3) H(5) 3.110 .
C(3) H(7) 2.899 .
C(3) H(9) 3.239 .
C(3) H(10) 3.497 1_545
C(3) H(14) 2.648 .
C(3) H(15) 3.170 .
C(3) H(18) 3.360 1_546
C(4) H(1) 2.719 .
C(4) H(2) 3.230 .
C(4) H(3) 2.532 .
C(4) H(4) 2.040 .
C(4) H(5) 2.678 .
C(4) H(6) 3.354 .
C(4) H(7) 2.818 .
C(4) H(8) 2.003 .
C(4) H(9) 2.042 .
C(4) H(10) 3.262 .
C(4) H(15) 3.124 .
C(4) H(18) 3.482 1_546
C(5) H(3) 3.133 .
C(5) H(4) 2.521 .
C(5) H(7) 3.587 1_565
C(5) H(8) 3.242 .
C(5) H(8) 3.477 1_565
C(5) H(10) 2.013 .
C(5) H(15) 3.212 .
C(5) H(18) 3.581 1_546
C(6) H(8) 3.499 1_565
C(6) H(9) 2.012 .
C(6) H(11) 2.662 .
C(6) H(14) 3.051 1_565
C(6) H(15) 3.352 .
C(6) H(18) 3.571 1_546
C(7) H(8) 3.276 .
C(7) H(9) 3.257 .
C(7) H(10) 2.036 .
C(7) H(11) 2.068 .
C(7) H(12) 3.282 .
C(7) H(14) 3.280 .
C(7) H(14) 3.468 1_565
C(7) H(15) 3.407 .
C(7) H(16) 3.280 .
C(7) H(17) 3.276 1_546
C(7) H(18) 3.465 1_546
C(8) H(10) 2.647 .
C(8) H(12) 2.012 .
C(8) H(13) 3.251 .
C(8) H(14) 3.483 1_565
C(8) H(16) 3.374 .
C(8) H(17) 3.248 1_546
C(9) H(11) 2.012 .
C(9) H(13) 2.042 .
C(9) H(14) 3.264 .
C(9) H(16) 3.514 .
C(9) H(17) 3.244 1_546
C(10) H(11) 3.462 1_545
C(10) H(11) 3.257 .
C(10) H(12) 2.044 .
C(10) H(13) 3.292 2_655
C(10) H(14) 2.017 .
C(10) H(16) 3.567 .
C(10) H(17) 3.256 1_546
C(11) H(8) 2.645 .
C(11) H(10) 3.053 1_545
C(11) H(11) 3.487 1_545
C(11) H(12) 3.260 .
C(11) H(13) 2.016 .
C(11) H(16) 3.469 .
C(11) H(17) 3.294 1_546
C(12) H(8) 2.052 .
C(12) H(10) 3.472 1_545
C(12) H(10) 3.273 .
C(12) H(11) 3.292 .
C(12) H(13) 3.259 .
C(12) H(14) 2.041 .
C(12) H(15) 3.318 .
C(12) H(16) 3.321 .
C(12) H(17) 3.304 1_546
C(12) H(18) 3.363 1_546
C(13) H(8) 2.989 1_565
C(13) H(9) 3.483 1_554
C(13) H(10) 3.076 1_554
C(13) H(14) 3.115 1_565
C(13) H(15) 2.017 .
C(13) H(16) 3.272 .
C(13) H(17) 3.278 .
C(13) H(18) 2.020 .
C(14) H(3) 3.511 .
C(14) H(8) 3.510 1_565
C(14) H(10) 3.202 1_554
C(14) H(14) 2.964 1_565
C(14) H(16) 2.052 .
C(14) H(18) 3.485 1_545
C(14) H(18) 3.238 .
C(15) H(10) 3.171 1_554
C(15) H(11) 3.580 1_554
C(15) H(14) 2.913 1_565
C(15) H(15) 2.028 .
C(15) H(17) 3.279 .
C(16) H(10) 2.944 1_554
C(16) H(11) 3.038 1_554
C(16) H(13) 3.579 2_665
C(16) H(14) 2.988 1_565
C(16) H(15) 3.201 .
C(16) H(16) 2.031 .
C(16) H(17) 2.027 .
C(16) H(18) 3.200 .
C(17) H(10) 2.826 1_554
C(17) H(11) 3.531 1_554
C(17) H(14) 3.182 1_565
C(17) H(16) 3.278 .
C(17) H(16) 3.464 1_565
C(17) H(18) 2.034 .
C(18) H(8) 3.474 1_565
C(18) H(10) 2.874 1_554
C(18) H(14) 3.217 1_565
C(18) H(15) 3.238 .
C(18) H(17) 2.058 .
C(19) H(1) 2.637 1_565
C(19) H(2) 2.531 4_655
C(19) H(3) 3.080 .
C(19) H(5) 3.302 1_564
C(19) H(6) 3.300 4_655
C(19) H(7) 3.111 1_565
C(19) H(8) 2.835 1_565
C(19) H(9) 3.596 1_554
C(19) H(15) 2.664 .
C(19) H(18) 2.643 .
H(1) O(1) 1.886 1_545
H(1) O(2) 3.112 1_545
H(1) O(2) 3.233 .
H(1) O(2) 3.021 4_645
H(1) N(1) 3.359 4_645
H(1) C(1) 2.002 .
H(1) C(2) 2.583 .
H(1) C(3) 3.047 .
H(1) C(4) 2.719 .
H(1) C(19) 2.637 1_545
H(1) H(2) 1.470 .
H(1) H(2) 2.767 4_645
H(1) H(3) 1.470 .
H(1) H(3) 3.124 4_645
H(1) H(4) 2.765 .
H(1) H(5) 3.455 .
H(1) H(6) 2.908 .
H(1) H(6) 3.555 4_655
H(1) H(7) 2.370 .
H(1) H(7) 3.446 4_655
H(1) H(8) 2.812 .
H(1) H(15) 3.366 .
H(2) O(1) 3.173 1_545
H(2) O(1) 2.512 4_645
H(2) O(2) 3.049 .
H(2) O(2) 1.960 4_645
H(2) N(1) 3.517 4_645
H(2) N(1) 3.391 4_655
H(2) C(1) 2.002 .
H(2) C(2) 2.673 .
H(2) C(2) 3.423 4_655
H(2) C(4) 3.230 .
H(2) C(19) 2.531 4_645
H(2) H(1) 1.470 .
H(2) H(1) 2.767 4_655
H(2) H(2) 3.270 4_645
H(2) H(2) 3.270 4_655
H(2) H(3) 1.469 .
H(2) H(3) 2.921 4_645
H(2) H(4) 2.245 .
H(2) H(5) 3.567 .
H(2) H(6) 2.573 .
H(2) H(6) 3.304 4_655
H(2) H(7) 2.899 .
H(2) H(7) 2.760 4_655
H(3) O(1) 3.049 1_545
H(3) O(1) 3.484 4_645
H(3) O(2) 1.871 .
H(3) O(2) 3.401 4_645
H(3) N(1) 3.420 4_655
H(3) C(1) 2.002 .
H(3) C(2) 3.238 .
H(3) C(2) 3.600 4_655
H(3) C(3) 3.319 .
H(3) C(4) 2.532 .
H(3) C(5) 3.133 .
H(3) C(14) 3.511 .
H(3) C(19) 3.080 .
H(3) H(1) 1.470 .
H(3) H(1) 3.124 4_655
H(3) H(2) 1.469 .
H(3) H(2) 2.921 4_655
H(3) H(4) 2.349 .
H(3) H(6) 3.526 .
H(3) H(6) 3.110 4_655
H(3) H(7) 3.407 .
H(3) H(7) 3.555 1_565
H(3) H(7) 3.297 4_655
H(3) H(8) 3.497 .
H(3) H(9) 3.185 .
H(3) H(15) 2.734 .
H(4) O(1) 3.175 4_645
H(4) N(1) 2.043 .
H(4) C(2) 2.032 .
H(4) C(2) 2.971 4_656
H(4) C(3) 3.283 .
H(4) C(4) 2.040 .
H(4) C(5) 2.521 .
H(4) H(1) 2.765 .
H(4) H(2) 2.245 .
H(4) H(3) 2.349 .
H(4) H(5) 2.376 .
H(4) H(5) 2.576 4_656
H(4) H(6) 2.264 .
H(4) H(6) 2.527 4_656
H(4) H(7) 2.817 .
H(4) H(7) 3.593 1_565
H(4) H(7) 3.472 4_656
H(4) H(8) 3.575 .
H(4) H(9) 2.303 .
H(5) O(1) 2.592 1_546
H(5) N(1) 3.303 .
H(5) C(1) 2.041 .
H(5) C(1) 3.482 4_646
H(5) C(3) 3.110 .
H(5) C(4) 2.678 .
H(5) C(19) 3.302 1_546
H(5) H(1) 3.455 .
H(5) H(2) 3.567 .
H(5) H(4) 2.376 .
H(5) H(4) 2.576 4_646
H(5) H(6) 1.584 .
H(5) H(6) 3.383 4_646
H(5) H(7) 1.584 .
H(5) H(8) 2.959 .
H(5) H(9) 3.005 1_545
H(5) H(18) 3.566 1_546
H(6) O(2) 2.833 4_645
H(6) N(1) 2.700 .
H(6) N(1) 3.504 4_645
H(6) C(1) 2.041 .
H(6) C(1) 3.450 4_646
H(6) C(4) 3.354 .
H(6) C(19) 3.300 4_645
H(6) H(1) 2.908 .
H(6) H(1) 3.555 4_645
H(6) H(2) 2.573 .
H(6) H(2) 3.304 4_645
H(6) H(3) 3.526 .
H(6) H(3) 3.110 4_645
H(6) H(4) 2.264 .
H(6) H(4) 2.527 4_646
H(6) H(5) 1.584 .
H(6) H(5) 3.383 4_656
H(6) H(7) 1.584 .
H(6) H(9) 3.088 4_646
H(7) O(1) 3.312 1_545
H(7) O(2) 2.698 1_545
H(7) N(1) 2.601 .
H(7) N(1) 3.330 4_645
H(7) C(1) 2.041 .
H(7) C(3) 2.899 .
H(7) C(4) 2.818 .
H(7) C(5) 3.587 1_545
H(7) C(19) 3.111 1_545
H(7) H(1) 2.370 .
H(7) H(1) 3.446 4_645
H(7) H(2) 2.899 .
H(7) H(2) 2.760 4_645
H(7) H(3) 3.555 1_545
H(7) H(3) 3.407 .
H(7) H(3) 3.297 4_645
H(7) H(4) 3.593 1_545
H(7) H(4) 2.817 .
H(7) H(4) 3.472 4_646
H(7) H(5) 1.584 .
H(7) H(6) 1.584 .
H(7) H(8) 2.372 .
H(7) H(9) 2.824 1_545
H(8) O(1) 3.204 1_545
H(8) O(2) 3.159 1_545
H(8) N(1) 3.177 .
H(8) C(1) 2.669 .
H(8) C(2) 2.798 .
H(8) C(4) 2.003 .
H(8) C(5) 3.477 1_545
H(8) C(5) 3.242 .
H(8) C(6) 3.499 1_545
H(8) C(7) 3.276 .
H(8) C(11) 2.645 .
H(8) C(12) 2.052 .
H(8) C(13) 2.989 1_545
H(8) C(14) 3.510 1_545
H(8) C(18) 3.474 1_545
H(8) C(19) 2.835 1_545
H(8) H(1) 2.812 .
H(8) H(3) 3.497 .
H(8) H(4) 3.575 .
H(8) H(5) 2.959 .
H(8) H(7) 2.372 .
H(8) H(9) 3.103 1_545
H(8) H(10) 3.147 1_545
H(8) H(14) 2.481 .
H(9) O(2) 3.508 .
H(9) N(1) 3.473 .
H(9) C(1) 2.648 .
H(9) C(2) 3.363 1_565
H(9) C(3) 3.239 .
H(9) C(4) 2.042 .
H(9) C(6) 2.012 .
H(9) C(7) 3.257 .
H(9) C(13) 3.483 1_556
H(9) C(19) 3.596 1_556
H(9) H(3) 3.185 .
H(9) H(4) 2.303 .
H(9) H(5) 3.005 1_565
H(9) H(6) 3.088 4_656
H(9) H(7) 2.824 1_565
H(9) H(8) 3.103 1_565
H(9) H(10) 2.305 .
H(10) C(3) 3.497 1_565
H(10) C(4) 3.262 .
H(10) C(5) 2.013 .
H(10) C(7) 2.036 .
H(10) C(8) 2.647 .
H(10) C(11) 3.053 1_565
H(10) C(12) 3.273 .
H(10) C(12) 3.472 1_565
H(10) C(13) 3.076 1_556
H(10) C(14) 3.202 1_556
H(10) C(15) 3.171 1_556
H(10) C(16) 2.944 1_556
H(10) C(17) 2.826 1_556
H(10) C(18) 2.874 1_556
H(10) H(8) 3.147 1_565
H(10) H(9) 2.305 .
H(10) H(11) 2.492 .
H(10) H(14) 2.650 1_565
H(10) H(17) 3.273 1_556
H(10) H(18) 3.340 1_556
H(11) F(1) 2.785 1_556
H(11) F(1) 2.806 2_655
H(11) C(6) 2.662 .
H(11) C(7) 2.068 .
H(11) C(9) 2.012 .
H(11) C(10) 3.257 .
H(11) C(10) 3.462 1_565
H(11) C(11) 3.487 1_565
H(11) C(12) 3.292 .
H(11) C(15) 3.580 1_556
H(11) C(16) 3.038 1_556
H(11) C(17) 3.531 1_556
H(11) H(10) 2.492 .
H(11) H(12) 2.308 .
H(11) H(13) 3.085 1_565
H(11) H(14) 3.140 1_565
H(12) F(1) 2.837 2_655
H(12) C(7) 3.282 .
H(12) C(8) 2.012 .
H(12) C(10) 2.044 .
H(12) C(11) 3.260 .
H(12) H(11) 2.308 .
H(12) H(12) 3.457 2_656
H(12) H(13) 2.340 .
H(12) H(16) 2.984 2_655
H(12) H(17) 3.023 2_645
H(13) F(1) 3.509 1_545
H(13) F(1) 2.623 2_645
H(13) C(8) 3.251 .
H(13) C(9) 2.042 .
H(13) C(10) 3.292 2_655
H(13) C(11) 2.016 .
H(13) C(12) 3.259 .
H(13) C(16) 3.579 2_645
H(13) H(11) 3.085 1_545
H(13) H(12) 2.340 .
H(13) H(13) 2.616 2_655
H(13) H(14) 2.311 .
H(14) C(3) 2.648 .
H(14) C(6) 3.051 1_545
H(14) C(7) 3.468 1_545
H(14) C(7) 3.280 .
H(14) C(8) 3.483 1_545
H(14) C(9) 3.264 .
H(14) C(10) 2.017 .
H(14) C(12) 2.041 .
H(14) C(13) 3.115 1_545
H(14) C(14) 2.964 1_545
H(14) C(15) 2.913 1_545
H(14) C(16) 2.988 1_545
H(14) C(17) 3.182 1_545
H(14) C(18) 3.217 1_545
H(14) H(8) 2.481 .
H(14) H(10) 2.650 1_545
H(14) H(11) 3.140 1_545
H(14) H(13) 2.311 .
H(14) H(15) 3.449 1_545
H(14) H(16) 3.369 1_545
H(15) O(2) 2.511 .
H(15) N(1) 3.386 .
H(15) C(3) 3.170 .
H(15) C(4) 3.124 .
H(15) C(5) 3.212 .
H(15) C(6) 3.352 .
H(15) C(7) 3.407 .
H(15) C(12) 3.318 .
H(15) C(13) 2.017 .
H(15) C(15) 2.028 .
H(15) C(16) 3.201 .
H(15) C(18) 3.238 .
H(15) C(19) 2.664 .
H(15) H(1) 3.366 .
H(15) H(3) 2.734 .
H(15) H(14) 3.449 1_565
H(15) H(16) 2.353 .
H(15) H(18) 3.060 1_545
H(16) F(1) 2.539 .
H(16) C(7) 3.280 .
H(16) C(8) 3.374 .
H(16) C(9) 3.514 .
H(16) C(10) 3.567 .
H(16) C(11) 3.469 .
H(16) C(12) 3.321 .
H(16) C(13) 3.272 .
H(16) C(14) 2.052 .
H(16) C(16) 2.031 .
H(16) C(17) 3.464 1_545
H(16) C(17) 3.278 .
H(16) H(12) 2.984 2_655
H(16) H(14) 3.369 1_565
H(16) H(15) 2.353 .
H(16) H(17) 3.063 1_545
H(16) H(18) 3.312 1_545
H(17) F(1) 2.539 .
H(17) C(7) 3.276 1_564
H(17) C(8) 3.248 1_564
H(17) C(9) 3.244 1_564
H(17) C(10) 3.256 1_564
H(17) C(11) 3.294 1_564
H(17) C(12) 3.304 1_564
H(17) C(13) 3.278 .
H(17) C(15) 3.279 .
H(17) C(16) 2.027 .
H(17) C(18) 2.058 .
H(17) H(10) 3.273 1_554
H(17) H(12) 3.023 2_665
H(17) H(16) 3.063 1_565
H(17) H(18) 2.360 .
H(18) O(1) 2.479 .
H(18) C(3) 3.360 1_564
H(18) C(4) 3.482 1_564
H(18) C(5) 3.581 1_564
H(18) C(6) 3.571 1_564
H(18) C(7) 3.465 1_564
H(18) C(12) 3.363 1_564
H(18) C(13) 2.020 .
H(18) C(14) 3.238 .
H(18) C(14) 3.485 1_565
H(18) C(16) 3.200 .
H(18) C(17) 2.034 .
H(18) C(19) 2.643 .
H(18) H(5) 3.566 1_564
H(18) H(10) 3.340 1_554
H(18) H(15) 3.060 1_565
H(18) H(16) 3.312 1_565
H(18) H(17) 2.360 .

loop_
_geom_torsion_atom_site_label_1
_geom_torsion_atom_site_label_2
_geom_torsion_atom_site_label_3
_geom_torsion_atom_site_label_4
_geom_torsion
N(1) C(1) C(4) C(3) 78.1(5)
N(1) C(1) C(4) C(5) -100.1(5)
C(2) C(1) C(4) C(3) -45.8(6)
C(2) C(1) C(4) C(5) 136.1(4)
C(4) C(3) C(12) C(7) -0.6(6)
C(4) C(3) C(12) C(11) 179.7(4)
C(12) C(3) C(4) C(1) -177.8(4)
C(12) C(3) C(4) C(5) 0.3(6)
C(1) C(4) C(5) C(6) 178.2(4)
C(3) C(4) C(5) C(6) 0.1(6)
C(4) C(5) C(6) C(7) -0.2(6)
C(5) C(6) C(7) C(8) -179.0(4)
C(5) C(6) C(7) C(12) -0.0(7)
C(6) C(7) C(8) C(9) 179.6(5)
C(6) C(7) C(12) C(3) 0.4(6)
C(6) C(7) C(12) C(11) -179.8(3)
C(8) C(7) C(12) C(3) 179.4(4)
C(8) C(7) C(12) C(11) -0.8(7)
C(12) C(7) C(8) C(9) 0.6(7)
C(7) C(8) C(9) C(10) 0.3(6)
C(8) C(9) C(10) C(11) -1.0(8)
C(9) C(10) C(11) C(12) 0.8(8)
C(10) C(11) C(12) C(3) 179.9(3)
C(10) C(11) C(12) C(7) 0.1(5)
C(14) C(13) C(18) C(17) 0.5(7)
C(18) C(13) C(14) C(15) -0.9(7)
C(14) C(13) C(19) O(1) 179.0(4)
C(14) C(13) C(19) O(2) -2.0(7)
C(19) C(13) C(14) C(15) 177.2(4)
C(18) C(13) C(19) O(1) -2.8(6)
C(18) C(13) C(19) O(2) 176.1(4)
C(19) C(13) C(18) C(17) -177.6(4)
C(13) C(14) C(15) C(16) 0.7(7)
C(14) C(15) C(16) F(1) -179.7(4)
C(14) C(15) C(16) C(17) -0.1(6)
F(1) C(16) C(17) C(18) 179.3(4)
C(15) C(16) C(17) C(18) -0.3(7)
C(16) C(17) C(18) C(13) 0.0(6)
